data_9016962
loop_
_publ_author_name
'Mills, S. J.'
'Nestola, F.'
'Kahlenberg, V.'
'Christy, A. G.'
'Hejny, C.'
'Redhammer, G. J.'

_publ_section_title
;
 Looking for jarosite on Mars: The low-temperature crystal structure of jarosite
 Note: T = 297 K
;
_journal_name_full 'American Mineralogist'
_journal_page_first 1966
_journal_page_last 1971
_journal_volume 98
_journal_year 2013
_chemical_compound_source 'Jaroso Ravine, Sierra Almagrera, Andalusia, Almeria, Spain'
_chemical_formula_sum 'Al0.21 Fe2.79 H6 K O14 S2'
_chemical_name_mineral Jarosite
_space_group_IT_number 166
_space_group_name_Hall '-R 3 2"'
_space_group_name_H-M_alt 'R -3 m :H'
_symmetry_space_group_name_H-M 'R -3 m :H'
_cell_angle_alpha 90
_cell_angle_beta 90
_cell_angle_gamma 120
_cell_length_a 7.2913
_cell_length_b 7.2913
_cell_length_c 17.1744
_cell_formula_units_Z 3
_cell_volume 790.719
_database_code_amcsd 0020094
_diffrn_ambient_temperature 297
_exptl_crystal_density_diffrn 3.117
_cod_data_source_file inputs/fixed/downloads/05/05593.cif
_cod_data_source_block 05593
_cod_original_sg_symbol_H-M 'R -3 m'
_cod_original_formula_sum 'K (Fe2.79 Al.21) S2 O14 H6'
_cod_database_code 9016962

loop_
_space_group_symop_operation_xyz
x,y,z
2/3+x,1/3+y,1/3+z
1/3+x,2/3+y,2/3+z
x,x-y,z
2/3+x,1/3+x-y,1/3+z
1/3+x,2/3+x-y,2/3+z
y,x,-z
2/3+y,1/3+x,1/3-z
1/3+y,2/3+x,2/3-z
-x+y,y,z
2/3-x+y,1/3+y,1/3+z
1/3-x+y,2/3+y,2/3+z
-x,-x+y,-z
2/3-x,1/3-x+y,1/3-z
1/3-x,2/3-x+y,2/3-z
-y,-x,z
2/3-y,1/3-x,1/3+z
1/3-y,2/3-x,2/3+z
x-y,-y,-z
2/3+x-y,1/3-y,1/3-z
1/3+x-y,2/3-y,2/3-z
y,-x+y,-z
2/3+y,1/3-x+y,1/3-z
1/3+y,2/3-x+y,2/3-z
-x+y,-x,z
2/3-x+y,1/3-x,1/3+z
1/3-x+y,2/3-x,2/3+z
-x,-y,-z
2/3-x,1/3-y,1/3-z
1/3-x,2/3-y,2/3-z
-y,x-y,z
2/3-y,1/3+x-y,1/3+z
1/3-y,2/3+x-y,2/3+z
x-y,x,-z
2/3+x-y,1/3+x,1/3-z
1/3+x-y,2/3+x,2/3-z

loop_
_atom_site_aniso_label
_atom_site_aniso_U_11
_atom_site_aniso_U_22
_atom_site_aniso_U_33
_atom_site_aniso_U_12
_atom_site_aniso_U_13
_atom_site_aniso_U_23
K 0.01850 0.01850 0.01120 0.00920 0.00000 0.00000
Fe 0.00360 0.00180 0.01080 0.00088 -0.00010 -0.00020
Al 0.00360 0.00180 0.01080 0.00088 -0.00010 -0.00020
S 0.00590 0.00590 0.01020 0.00297 0.00000 0.00000
O1 0.01430 0.01430 0.00950 0.00720 0.00000 0.00000
O2 0.01310 0.01310 0.01220 0.00960 -0.00060 0.00060
O3 0.00620 0.00620 0.01760 0.00260 0.00210 -0.00210

loop_
_atom_site_label
_atom_site_fract_x
_atom_site_fract_y
_atom_site_fract_z
_atom_site_occupancy
_atom_site_U_iso_or_equiv
K 0.00000 0.00000 0.00000 1.00000 0.01600
Fe 0.50000 0.00000 0.50000 0.93000 0.00560
Al 0.50000 0.00000 0.50000 0.07000 0.00560
S 0.00000 0.00000 0.30862 1.00000 0.00740
O1 0.00000 0.00000 0.60650 1.00000 0.01270
O2 0.22287 -0.22287 -0.05403 1.00000 0.01140
O3 0.12713 -0.12713 0.13553 1.00000 0.01020
H1 0.18800 -0.18800 0.11200 1.00000 0.04400

loop_
_cod_related_entry_id
_cod_related_entry_database
_cod_related_entry_code
1 AMCSD 0020094
